data_4078281
loop_
_publ_author_name
'Mart\?\'inez-Mart\?\'inez, Antonio-Jes\'us'
'Chicote, Mar\'ia-Teresa'
'Bautista, Delia'
'Vicente, Jos\'e'

_publ_section_title
;
 Synthesis of Palladium(II), -(III), and -(IV) Complexes with Acyclic
 Diaminocarbene Ligands
;
_journal_issue 9
_journal_name_full Organometallics
_journal_page_first 3711
_journal_paper_doi 10.1021/om300201s
_journal_volume 31
_journal_year 2012
_chemical_formula_sum 'C47.66 H51.96 Cl0.34 F6 N5 O6.88 Pd S2'
_chemical_formula_weight 1101.67
_chemical_name_systematic
; 
 ? 
;
_space_group_IT_number 2
_symmetry_cell_setting triclinic
_symmetry_space_group_name_Hall '-P 1'
_symmetry_space_group_name_H-M 'P -1'
_atom_sites_solution_hydrogens geom
_atom_sites_solution_primary direct
_atom_sites_solution_secondary difmap
_audit_creation_method SHELXL-97
_cell_angle_alpha 71.603(2)
_cell_angle_beta 78.117(2)
_cell_angle_gamma 74.951(2)
_cell_formula_units_Z 2
_cell_length_a 10.2499(5)
_cell_length_b 14.6931(7)
_cell_length_c 17.9342(9)
_cell_measurement_reflns_used 5697
_cell_measurement_temperature 100(2)
_cell_measurement_theta_max 27.78
_cell_measurement_theta_min 2.24
_cell_volume 2452.3(2)
_computing_cell_refinement 'Bruker SAINT'
_computing_data_collection 'Bruker SMART'
_computing_data_reduction 'Bruker SAINT'
_computing_molecular_graphics 'Bruker SHELXTL'
_computing_publication_material 'Bruker SHELXTL'
_computing_structure_refinement 'SHELXL-97 (Sheldrick, 1997)'
_computing_structure_solution 'SHELXS-97 (Sheldrick, 1990)'
_diffrn_ambient_temperature 100(2)
_diffrn_detector_area_resol_mean 8.26
_diffrn_measured_fraction_theta_full 0.984
_diffrn_measured_fraction_theta_max 0.908
_diffrn_measurement_device_type 'Bruker SMART APEX CCD'
_diffrn_measurement_method \w-scan
_diffrn_radiation_monochromator graphite
_diffrn_radiation_source 'fine-focus sealed tube'
_diffrn_radiation_type MoK\a
_diffrn_radiation_wavelength 0.71073
_diffrn_reflns_av_R_equivalents 0.0271
_diffrn_reflns_av_sigmaI/netI 0.0370
_diffrn_reflns_limit_h_max 13
_diffrn_reflns_limit_h_min -13
_diffrn_reflns_limit_k_max 19
_diffrn_reflns_limit_k_min -19
_diffrn_reflns_limit_l_max 22
_diffrn_reflns_limit_l_min -23
_diffrn_reflns_number 28552
_diffrn_reflns_theta_full 27.00
_diffrn_reflns_theta_max 28.23
_diffrn_reflns_theta_min 2.08
_exptl_absorpt_coefficient_mu 0.560
_exptl_absorpt_correction_T_max 0.9566
_exptl_absorpt_correction_T_min 0.8645
_exptl_absorpt_correction_type multi-scan
_exptl_absorpt_process_details SADABS
_exptl_crystal_colour colourless
_exptl_crystal_density_diffrn 1.492
_exptl_crystal_density_method 'not measured'
_exptl_crystal_description prism
_exptl_crystal_F_000 1132
_exptl_crystal_size_max 0.27
_exptl_crystal_size_mid 0.11
_exptl_crystal_size_min 0.08
_refine_diff_density_max 0.855
_refine_diff_density_min -0.438
_refine_diff_density_rms 0.080
_refine_ls_extinction_method none
_refine_ls_goodness_of_fit_ref 1.074
_refine_ls_hydrogen_treatment 'NH free with SADIn rigid methyls, others riding'
_refine_ls_matrix_type full
_refine_ls_number_parameters 661
_refine_ls_number_reflns 10993
_refine_ls_number_restraints 9
_refine_ls_restrained_S_all 1.074
_refine_ls_R_factor_all 0.0427
_refine_ls_R_factor_gt 0.0374
_refine_ls_shift/su_max 0.001
_refine_ls_shift/su_mean 0.000
_refine_ls_structure_factor_coef Fsqd
_refine_ls_weighting_details 'calc w=1/[\s^2^(Fo^2^)+(0.0415P)^2^+1.5547P] where P=(Fo^2^+2Fc^2^)/3'
_refine_ls_weighting_scheme calc
_refine_ls_wR_factor_gt 0.0856
_refine_ls_wR_factor_ref 0.0881
_reflns_number_gt 9990
_reflns_number_total 10993
_reflns_threshold_expression >2sigma(I)
_cod_data_source_file om300201s_si_002.cif
_cod_data_source_block ajd202bs
_cod_database_code 4078281

loop_
_symmetry_equiv_pos_as_xyz
'x, y, z'
'-x, -y, -z'

loop_
_atom_site_label
_atom_site_type_symbol
_atom_site_fract_x
_atom_site_fract_y
_atom_site_fract_z
_atom_site_U_iso_or_equiv
_atom_site_adp_type
_atom_site_occupancy
_atom_site_symmetry_multiplicity
_atom_site_calc_flag
_atom_site_refinement_flags
_atom_site_disorder_assembly
_atom_site_disorder_group
Pd1 Pd 0.725681(16) 0.300633(11) 0.241355(9) 0.01348(5) Uani 1 1 d . . .
N1 N 0.81862(19) 0.48617(13) 0.15961(11) 0.0164(4) Uani 1 1 d D . .
H01 H 0.822(3) 0.5429(15) 0.1574(15) 0.022(7) Uiso 1 1 d D . .
N2 N 0.8058(2) 0.44534(14) 0.29378(11) 0.0178(4) Uani 1 1 d D . .
H02 H 0.787(3) 0.4069(17) 0.3386(12) 0.019(7) Uiso 1 1 d D . .
N3 N 0.95259(19) 0.20855(13) 0.13967(11) 0.0156(4) Uani 1 1 d D . .
H03 H 1.010(2) 0.2102(19) 0.0988(13) 0.020(7) Uiso 1 1 d D . .
N4 N 0.59785(19) 0.12573(13) 0.24463(11) 0.0178(4) Uani 1 1 d . . .
N5 N 0.4711(2) 0.33060(14) 0.37162(12) 0.0203(4) Uani 1 1 d . . .
C1 C 0.7917(2) 0.42327(15) 0.23084(13) 0.0154(4) Uani 1 1 d . . .
C2 C 0.8675(2) 0.52477(16) 0.29180(12) 0.0183(4) Uani 1 1 d . . .
C3 C 0.7843(3) 0.61479(17) 0.29717(14) 0.0238(5) Uani 1 1 d . . .
C4 C 0.8497(3) 0.68873(18) 0.29353(15) 0.0291(6) Uani 1 1 d . . .
H4 H 0.7966 0.7513 0.2965 0.035 Uiso 1 1 calc R . .
C5 C 0.9896(3) 0.67272(19) 0.28579(15) 0.0293(6) Uani 1 1 d . . .
H5 H 1.0315 0.7245 0.2830 0.035 Uiso 1 1 calc R . .
C6 C 1.0698(3) 0.58253(18) 0.28198(14) 0.0257(5) Uani 1 1 d . . .
H6 H 1.1662 0.5723 0.2772 0.031 Uiso 1 1 calc R . .
C7 C 1.0091(2) 0.50627(17) 0.28513(13) 0.0210(5) Uani 1 1 d . . .
C8 C 1.0951(3) 0.40743(17) 0.28148(15) 0.0261(5) Uani 1 1 d . . .
H8A H 1.0758 0.3584 0.3317 0.039 Uiso 1 1 calc R . .
H8B H 1.1918 0.4102 0.2725 0.039 Uiso 1 1 calc R . .
H8C H 1.0738 0.3893 0.2379 0.039 Uiso 1 1 calc R . .
C9 C 0.6315(3) 0.63302(19) 0.30619(17) 0.0330(6) Uani 1 1 d . . .
H9A H 0.6047 0.5950 0.2780 0.050 Uiso 1 1 calc R . .
H9B H 0.5948 0.7030 0.2839 0.050 Uiso 1 1 calc R . .
H9C H 0.5954 0.6130 0.3626 0.050 Uiso 1 1 calc R . .
C11 C 0.8642(2) 0.28738(15) 0.14777(12) 0.0150(4) Uani 1 1 d . . .
C12 C 0.9644(2) 0.11224(15) 0.19572(13) 0.0158(4) Uani 1 1 d . . .
C13 C 0.9359(2) 0.03938(16) 0.17002(13) 0.0178(4) Uani 1 1 d . . .
C14 C 0.9454(2) -0.05384(16) 0.22259(14) 0.0217(5) Uani 1 1 d . . .
H14 H 0.9265 -0.1048 0.2072 0.026 Uiso 1 1 calc R . .
C15 C 0.9819(2) -0.07341(17) 0.29708(14) 0.0231(5) Uani 1 1 d . . .
H15 H 0.9856 -0.1371 0.3329 0.028 Uiso 1 1 calc R . .
C16 C 1.0131(2) -0.00030(17) 0.31958(14) 0.0212(5) Uani 1 1 d . . .
H16 H 1.0393 -0.0149 0.3706 0.025 Uiso 1 1 calc R . .
C17 C 1.0067(2) 0.09394(16) 0.26878(13) 0.0179(4) Uani 1 1 d . . .
C18 C 1.0514(2) 0.17028(17) 0.29175(14) 0.0222(5) Uani 1 1 d . . .
H18A H 1.1033 0.2081 0.2455 0.033 Uiso 1 1 calc R . .
H18B H 1.1090 0.1379 0.3340 0.033 Uiso 1 1 calc R . .
H18C H 0.9710 0.2144 0.3106 0.033 Uiso 1 1 calc R . .
C19 C 0.8935(3) 0.06168(18) 0.08965(14) 0.0257(5) Uani 1 1 d . . .
H19A H 0.8026 0.1045 0.0881 0.038 Uiso 1 1 calc R . .
H19B H 0.8913 0.0004 0.0795 0.038 Uiso 1 1 calc R . .
H19C H 0.9589 0.0947 0.0490 0.038 Uiso 1 1 calc R . .
C21 C 0.6553(2) 0.18385(16) 0.24358(13) 0.0178(4) Uani 1 1 d . . .
C22 C 0.5142(2) 0.06600(17) 0.23956(14) 0.0187(4) Uani 1 1 d . . .
C23 C 0.4341(2) 0.10418(18) 0.17748(14) 0.0230(5) Uani 1 1 d . . .
C24 C 0.3483(3) 0.0470(2) 0.17404(16) 0.0296(6) Uani 1 1 d . . .
H24 H 0.2921 0.0696 0.1331 0.036 Uiso 1 1 calc R . .
C25 C 0.3436(3) -0.0423(2) 0.22934(17) 0.0317(6) Uani 1 1 d . . .
H25 H 0.2835 -0.0800 0.2261 0.038 Uiso 1 1 calc R . .
C26 C 0.4245(3) -0.07816(19) 0.28953(16) 0.0291(6) Uani 1 1 d . . .
H26 H 0.4196 -0.1402 0.3266 0.035 Uiso 1 1 calc R . .
C27 C 0.5134(2) -0.02418(17) 0.29646(14) 0.0218(5) Uani 1 1 d . . .
C28 C 0.6000(3) -0.06055(19) 0.36204(15) 0.0302(6) Uani 1 1 d . . .
H28A H 0.6958 -0.0617 0.3394 0.045 Uiso 1 1 calc R . .
H28B H 0.5895 -0.1270 0.3931 0.045 Uiso 1 1 calc R . .
H28C H 0.5714 -0.0168 0.3965 0.045 Uiso 1 1 calc R . .
C29 C 0.4412(3) 0.2021(2) 0.11839(17) 0.0343(6) Uani 1 1 d . . .
H29A H 0.5338 0.2003 0.0897 0.051 Uiso 1 1 calc R . .
H29B H 0.4180 0.2530 0.1462 0.051 Uiso 1 1 calc R . .
H29C H 0.3765 0.2168 0.0807 0.051 Uiso 1 1 calc R . .
C31 C 0.5672(2) 0.32530(16) 0.32872(13) 0.0187(4) Uani 1 1 d . . .
C32 C 0.3463(2) 0.33184(18) 0.42339(13) 0.0211(5) Uani 1 1 d . . .
C33 C 0.2895(3) 0.4138(2) 0.45132(16) 0.0288(5) Uani 1 1 d . . .
C34 C 0.1629(3) 0.4142(2) 0.49841(17) 0.0359(6) Uani 1 1 d . . .
H34 H 0.1204 0.4684 0.5192 0.043 Uiso 1 1 calc R . .
C35 C 0.0983(3) 0.3365(2) 0.51534(16) 0.0333(6) Uani 1 1 d . . .
H35 H 0.0109 0.3391 0.5462 0.040 Uiso 1 1 calc R . .
C36 C 0.1590(3) 0.2558(2) 0.48809(15) 0.0301(6) Uani 1 1 d . . .
H36 H 0.1139 0.2028 0.5011 0.036 Uiso 1 1 calc R . .
C37 C 0.2855(2) 0.25093(19) 0.44176(15) 0.0254(5) Uani 1 1 d . . .
C38 C 0.3541(3) 0.1642(2) 0.41083(19) 0.0391(7) Uani 1 1 d . . .
H38A H 0.3054 0.1107 0.4367 0.059 Uiso 1 1 calc R . .
H38B H 0.4486 0.1425 0.4222 0.059 Uiso 1 1 calc R . .
H38C H 0.3533 0.1827 0.3534 0.059 Uiso 1 1 calc R . .
C39 C 0.3621(3) 0.4964(2) 0.4312(2) 0.0442(8) Uani 1 1 d . . .
H39A H 0.4528 0.4711 0.4481 0.066 Uiso 1 1 calc R . .
H39B H 0.3098 0.5454 0.4585 0.066 Uiso 1 1 calc R . .
H39C H 0.3712 0.5268 0.3737 0.066 Uiso 1 1 calc R . .
C41 C 0.8291(2) 0.46786(16) 0.08570(12) 0.0150(4) Uani 1 1 d . . .
C42 C 0.8568(2) 0.37244(15) 0.07800(12) 0.0148(4) Uani 1 1 d . . .
C43 C 0.8678(2) 0.36026(16) 0.00213(13) 0.0172(4) Uani 1 1 d . . .
H43 H 0.8835 0.2960 -0.0035 0.021 Uiso 1 1 calc R . .
C44 C 0.8562(2) 0.43958(17) -0.06436(13) 0.0201(5) Uani 1 1 d . . .
H44 H 0.8642 0.4301 -0.1153 0.024 Uiso 1 1 calc R . .
C45 C 0.8327(2) 0.53344(17) -0.05581(13) 0.0200(5) Uani 1 1 d . . .
H45 H 0.8259 0.5884 -0.1014 0.024 Uiso 1 1 calc R . .
C46 C 0.8190(2) 0.54795(16) 0.01830(13) 0.0184(4) Uani 1 1 d . . .
H46 H 0.8027 0.6126 0.0233 0.022 Uiso 1 1 calc R . .
C98 C 0.6694(2) 0.89059(18) 0.06942(16) 0.0266(5) Uani 1 1 d . . .
F1 F 0.64649(17) 0.90417(13) 0.14094(10) 0.0440(4) Uani 1 1 d . . .
F2 F 0.55642(15) 0.87455(13) 0.05437(11) 0.0412(4) Uani 1 1 d . . .
F3 F 0.69449(16) 0.97312(10) 0.01671(10) 0.0344(4) Uani 1 1 d . . .
S2 S 0.81319(6) 0.78841(4) 0.06384(3) 0.01713(11) Uani 1 1 d . . .
O1 O 0.92240(17) 0.81529(12) 0.08542(10) 0.0239(4) Uani 1 1 d . . .
O2 O 0.83043(16) 0.78904(12) -0.01898(9) 0.0204(3) Uani 1 1 d . . .
O3 O 0.76424(19) 0.70463(12) 0.11823(10) 0.0274(4) Uani 1 1 d . . .
C99 C 0.7901(3) 0.13191(19) 0.48947(14) 0.0267(5) Uani 1 1 d . . .
F4 F 0.74369(17) 0.06029(11) 0.54760(9) 0.0355(4) Uani 1 1 d . . .
F5 F 0.92548(16) 0.10392(12) 0.47709(9) 0.0382(4) Uani 1 1 d . . .
F6 F 0.74238(18) 0.13704(12) 0.42365(9) 0.0389(4) Uani 1 1 d . . .
S1 S 0.73866(6) 0.24893(4) 0.51412(3) 0.02280(13) Uani 1 1 d . . .
O4 O 0.80365(19) 0.23016(13) 0.58248(10) 0.0286(4) Uani 1 1 d . . .
O5 O 0.59215(18) 0.26576(13) 0.52724(11) 0.0313(4) Uani 1 1 d . . .
O6 O 0.7950(2) 0.31468(14) 0.44297(11) 0.0349(4) Uani 1 1 d . . .
C81 C 0.4830(3) 0.4884(3) 0.1178(2) 0.0450(9) Uani 0.884(2) 1 d P A 1
H81A H 0.5263 0.4523 0.1656 0.068 Uiso 0.884(2) 1 calc PR A 1
H81B H 0.5430 0.4728 0.0714 0.068 Uiso 0.884(2) 1 calc PR A 1
H81C H 0.3960 0.4694 0.1228 0.068 Uiso 0.884(2) 1 calc PR A 1
C82 C 0.4578(3) 0.5971(3) 0.1080(2) 0.0442(9) Uani 0.884(2) 1 d P A 1
H82A H 0.5452 0.6166 0.1034 0.053 Uiso 0.884(2) 1 calc PR A 1
H82B H 0.4162 0.6341 0.0590 0.053 Uiso 0.884(2) 1 calc PR A 1
O83 O 0.3699(3) 0.61860(19) 0.17416(15) 0.0426(6) Uani 0.884(2) 1 d P A 1
C85 C 0.2563(4) 0.7892(3) 0.1142(3) 0.0384(9) Uani 0.884(2) 1 d P A 1
H85A H 0.3028 0.7907 0.0605 0.058 Uiso 0.884(2) 1 calc PR A 1
H85B H 0.2370 0.8551 0.1214 0.058 Uiso 0.884(2) 1 calc PR A 1
H85C H 0.1706 0.7675 0.1222 0.058 Uiso 0.884(2) 1 calc PR A 1
C84 C 0.3475(4) 0.7183(3) 0.1745(2) 0.0400(8) Uani 0.884(2) 1 d P A 1
H84A H 0.4366 0.7378 0.1632 0.048 Uiso 0.884(2) 1 calc PR A 1
H84B H 0.3054 0.7239 0.2281 0.048 Uiso 0.884(2) 1 calc PR A 1
C79 C 0.405(3) 0.7044(13) 0.1647(9) 0.039(9) Uiso 0.116(2) 1 d PD A 2
H79 H 0.4907 0.7299 0.1500 0.047 Uiso 0.116(2) 1 calc PR A 2
Cl2 Cl 0.3229(6) 0.7179(4) 0.2587(3) 0.0306(17) Uiso 0.116(2) 1 d PD A 2
Cl1 Cl 0.4417(9) 0.5778(6) 0.1683(5) 0.051(2) Uiso 0.116(2) 1 d PD A 2
Cl3 Cl 0.2909(12) 0.7714(8) 0.0944(6) 0.059(3) Uiso 0.116(2) 1 d PD A 2

loop_
_atom_site_aniso_label
_atom_site_aniso_U_11
_atom_site_aniso_U_22
_atom_site_aniso_U_33
_atom_site_aniso_U_23
_atom_site_aniso_U_13
_atom_site_aniso_U_12
Pd1 0.01461(9) 0.01283(9) 0.01333(9) -0.00344(6) -0.00020(6) -0.00501(6)
N1 0.0220(10) 0.0125(9) 0.0163(9) -0.0041(7) -0.0040(7) -0.0048(7)
N2 0.0256(10) 0.0149(9) 0.0127(9) -0.0011(7) -0.0014(8) -0.0084(8)
N3 0.0177(9) 0.0164(9) 0.0126(9) -0.0041(7) 0.0003(7) -0.0052(7)
N4 0.0194(9) 0.0182(9) 0.0164(9) -0.0062(7) -0.0001(7) -0.0052(8)
N5 0.0218(10) 0.0201(10) 0.0214(10) -0.0069(8) -0.0070(8) -0.0039(8)
C1 0.0147(10) 0.0141(10) 0.0164(10) -0.0039(8) -0.0012(8) -0.0025(8)
C2 0.0302(12) 0.0161(11) 0.0112(10) -0.0024(8) -0.0026(9) -0.0116(9)
C3 0.0352(14) 0.0207(12) 0.0149(11) -0.0048(9) 0.0000(10) -0.0076(10)
C4 0.0454(16) 0.0176(12) 0.0257(13) -0.0076(10) -0.0018(11) -0.0096(11)
C5 0.0490(16) 0.0233(13) 0.0223(12) -0.0064(10) -0.0036(11) -0.0199(12)
C6 0.0324(13) 0.0278(13) 0.0200(12) -0.0029(10) -0.0048(10) -0.0154(11)
C7 0.0313(13) 0.0205(11) 0.0121(10) -0.0018(8) -0.0054(9) -0.0082(10)
C8 0.0285(13) 0.0216(12) 0.0291(13) -0.0036(10) -0.0090(11) -0.0071(10)
C9 0.0365(15) 0.0241(13) 0.0363(15) -0.0114(11) 0.0019(12) -0.0041(11)
C11 0.0172(10) 0.0154(10) 0.0148(10) -0.0040(8) -0.0032(8) -0.0071(8)
C12 0.0150(10) 0.0127(10) 0.0174(11) -0.0037(8) 0.0018(8) -0.0027(8)
C13 0.0196(11) 0.0163(11) 0.0173(11) -0.0050(8) -0.0008(9) -0.0044(8)
C14 0.0260(12) 0.0148(11) 0.0238(12) -0.0053(9) -0.0012(10) -0.0054(9)
C15 0.0283(12) 0.0149(11) 0.0217(12) -0.0008(9) -0.0025(10) -0.0031(9)
C16 0.0236(12) 0.0206(11) 0.0169(11) -0.0038(9) -0.0046(9) -0.0008(9)
C17 0.0160(10) 0.0180(11) 0.0189(11) -0.0073(9) -0.0007(9) -0.0010(8)
C18 0.0259(12) 0.0205(11) 0.0224(12) -0.0060(9) -0.0077(10) -0.0051(9)
C19 0.0379(14) 0.0225(12) 0.0214(12) -0.0071(10) -0.0057(10) -0.0121(10)
C21 0.0202(11) 0.0184(11) 0.0145(10) -0.0041(8) -0.0008(9) -0.0055(9)
C22 0.0163(10) 0.0213(11) 0.0223(11) -0.0112(9) 0.0041(9) -0.0094(9)
C23 0.0201(11) 0.0269(12) 0.0249(12) -0.0131(10) 0.0001(9) -0.0047(9)
C24 0.0217(12) 0.0408(15) 0.0346(14) -0.0221(12) -0.0033(11) -0.0068(11)
C25 0.0233(12) 0.0395(15) 0.0436(16) -0.0276(13) 0.0084(11) -0.0160(11)
C26 0.0321(14) 0.0248(13) 0.0317(14) -0.0142(11) 0.0156(11) -0.0160(11)
C27 0.0232(12) 0.0225(12) 0.0195(11) -0.0097(9) 0.0074(9) -0.0076(9)
C28 0.0340(14) 0.0247(13) 0.0274(13) -0.0030(10) 0.0007(11) -0.0073(11)
C29 0.0375(15) 0.0333(15) 0.0325(15) -0.0057(12) -0.0150(12) -0.0045(12)
C31 0.0236(12) 0.0162(11) 0.0187(11) -0.0034(9) -0.0031(9) -0.0097(9)
C32 0.0161(11) 0.0293(13) 0.0160(11) -0.0043(9) -0.0018(9) -0.0041(9)
C33 0.0242(13) 0.0335(14) 0.0293(14) -0.0119(11) -0.0020(11) -0.0045(11)
C34 0.0238(13) 0.0484(17) 0.0361(15) -0.0225(13) -0.0014(11) 0.0028(12)
C35 0.0164(12) 0.0557(18) 0.0257(13) -0.0110(12) 0.0007(10) -0.0072(11)
C36 0.0243(13) 0.0433(16) 0.0217(12) -0.0014(11) -0.0031(10) -0.0147(11)
C37 0.0225(12) 0.0308(13) 0.0221(12) -0.0042(10) -0.0036(10) -0.0076(10)
C38 0.0365(15) 0.0345(16) 0.0492(18) -0.0148(13) 0.0042(13) -0.0160(12)
C39 0.0352(16) 0.0365(16) 0.068(2) -0.0300(16) 0.0037(15) -0.0079(13)
C41 0.0138(10) 0.0179(10) 0.0146(10) -0.0052(8) -0.0022(8) -0.0047(8)
C42 0.0139(10) 0.0149(10) 0.0151(10) -0.0021(8) -0.0023(8) -0.0043(8)
C43 0.0164(10) 0.0166(11) 0.0186(11) -0.0048(8) -0.0022(8) -0.0037(8)
C44 0.0226(11) 0.0231(12) 0.0149(11) -0.0054(9) -0.0048(9) -0.0034(9)
C45 0.0231(11) 0.0195(11) 0.0162(11) -0.0002(9) -0.0063(9) -0.0050(9)
C46 0.0203(11) 0.0150(10) 0.0201(11) -0.0030(9) -0.0043(9) -0.0050(8)
C98 0.0216(12) 0.0263(13) 0.0315(14) -0.0128(11) 0.0007(10) -0.0017(10)
F1 0.0431(10) 0.0508(11) 0.0374(9) -0.0284(8) 0.0033(8) 0.0048(8)
F2 0.0181(7) 0.0465(10) 0.0595(11) -0.0171(9) -0.0043(7) -0.0054(7)
F3 0.0379(9) 0.0172(7) 0.0451(9) -0.0044(6) -0.0131(7) 0.0001(6)
S2 0.0198(3) 0.0149(3) 0.0161(3) -0.0047(2) -0.0006(2) -0.0037(2)
O1 0.0232(8) 0.0255(9) 0.0249(9) -0.0087(7) -0.0055(7) -0.0044(7)
O2 0.0224(8) 0.0218(8) 0.0169(8) -0.0067(6) -0.0010(6) -0.0040(6)
O3 0.0429(11) 0.0205(9) 0.0192(9) -0.0035(7) -0.0006(8) -0.0126(8)
C99 0.0314(13) 0.0270(13) 0.0192(12) -0.0043(10) -0.0036(10) -0.0043(10)
F4 0.0522(10) 0.0230(8) 0.0300(8) -0.0028(6) -0.0034(7) -0.0133(7)
F5 0.0329(8) 0.0389(9) 0.0331(9) -0.0082(7) -0.0033(7) 0.0058(7)
F6 0.0542(10) 0.0371(9) 0.0281(8) -0.0128(7) -0.0169(8) -0.0006(8)
S1 0.0277(3) 0.0199(3) 0.0180(3) 0.0001(2) -0.0045(2) -0.0056(2)
O4 0.0373(10) 0.0264(9) 0.0222(9) 0.0000(7) -0.0100(8) -0.0102(8)
O5 0.0282(9) 0.0327(10) 0.0296(10) -0.0078(8) -0.0055(8) -0.0002(8)
O6 0.0447(11) 0.0305(10) 0.0241(10) 0.0056(8) -0.0055(8) -0.0140(9)
C81 0.0302(17) 0.042(2) 0.058(2) -0.0030(17) -0.0195(16) -0.0029(14)
C82 0.0304(17) 0.042(2) 0.051(2) 0.0021(17) -0.0057(16) -0.0114(15)
O83 0.0335(14) 0.0429(15) 0.0463(15) -0.0024(11) -0.0023(11) -0.0144(12)
C85 0.0287(19) 0.047(2) 0.044(2) -0.018(2) -0.0105(18) -0.0031(16)
C84 0.035(2) 0.042(2) 0.046(2) -0.0084(17) -0.0086(16) -0.0157(17)

loop_
_atom_type_symbol
_atom_type_description
_atom_type_scat_dispersion_real
_atom_type_scat_dispersion_imag
_atom_type_scat_source
C C 0.0033 0.0016 'International Tables Vol C Tables 4.2.6.8 and 6.1.1.4'
H H 0.0000 0.0000 'International Tables Vol C Tables 4.2.6.8 and 6.1.1.4'
N N 0.0061 0.0033 'International Tables Vol C Tables 4.2.6.8 and 6.1.1.4'
O O 0.0106 0.0060 'International Tables Vol C Tables 4.2.6.8 and 6.1.1.4'
F F 0.0171 0.0103 'International Tables Vol C Tables 4.2.6.8 and 6.1.1.4'
S S 0.1246 0.1234 'International Tables Vol C Tables 4.2.6.8 and 6.1.1.4'
Pd Pd -0.9988 1.0072 'International Tables Vol C Tables 4.2.6.8 and 6.1.1.4'
Cl Cl 0.1484 0.1585 'International Tables Vol C Tables 4.2.6.8 and 6.1.1.4'

loop_
_geom_angle_atom_site_label_1
_geom_angle_atom_site_label_2
_geom_angle_atom_site_label_3
_geom_angle
C11 Pd1 C21 92.66(9)
C11 Pd1 C1 85.39(8)
C21 Pd1 C1 175.60(9)
C11 Pd1 C31 173.19(9)
C21 Pd1 C31 87.53(9)
C1 Pd1 C31 93.94(8)
C1 N1 C41 125.42(19)
C1 N2 C2 124.69(18)
C11 N3 C12 126.36(19)
C21 N4 C22 171.6(2)
C31 N5 C32 175.2(2)
N2 C1 N1 117.69(19)
N2 C1 Pd1 120.97(16)
N1 C1 Pd1 121.31(16)
C7 C2 C3 123.0(2)
C7 C2 N2 117.5(2)
C3 C2 N2 119.5(2)
C2 C3 C4 116.8(2)
C2 C3 C9 122.5(2)
C4 C3 C9 120.7(2)
C5 C4 C3 121.2(2)
C4 C5 C6 120.9(2)
C5 C6 C7 120.0(2)
C2 C7 C6 118.0(2)
C2 C7 C8 121.4(2)
C6 C7 C8 120.6(2)
N3 C11 C42 116.52(19)
N3 C11 Pd1 126.84(16)
C42 C11 Pd1 116.34(15)
C17 C12 C13 123.1(2)
C17 C12 N3 121.00(19)
C13 C12 N3 115.82(19)
C14 C13 C12 117.3(2)
C14 C13 C19 121.1(2)
C12 C13 C19 121.5(2)
C15 C14 C13 120.9(2)
C14 C15 C16 120.2(2)
C15 C16 C17 121.2(2)
C12 C17 C16 117.2(2)
C12 C17 C18 122.3(2)
C16 C17 C18 120.4(2)
N4 C21 Pd1 170.6(2)
C27 C22 C23 124.7(2)
C27 C22 N4 118.9(2)
C23 C22 N4 116.4(2)
C24 C23 C22 116.5(2)
C24 C23 C29 122.1(2)
C22 C23 C29 121.4(2)
C25 C24 C23 120.8(2)
C24 C25 C26 121.4(2)
C25 C26 C27 120.8(2)
C22 C27 C26 115.9(2)
C22 C27 C28 122.3(2)
C26 C27 C28 121.8(2)
N5 C31 Pd1 168.84(19)
C33 C32 C37 123.8(2)
C33 C32 N5 118.5(2)
C37 C32 N5 117.6(2)
C32 C33 C34 116.5(2)
C32 C33 C39 120.9(2)
C34 C33 C39 122.6(3)
C35 C34 C33 120.9(3)
C36 C35 C34 121.0(2)
C35 C36 C37 120.6(2)
C36 C37 C32 117.2(2)
C36 C37 C38 122.0(2)
C32 C37 C38 120.8(2)
C46 C41 C42 119.80(19)
C46 C41 N1 118.06(19)
C42 C41 N1 122.03(19)
C41 C42 C43 118.61(19)
C41 C42 C11 120.94(19)
C43 C42 C11 120.29(19)
C44 C43 C42 121.5(2)
C43 C44 C45 119.0(2)
C46 C45 C44 120.8(2)
C45 C46 C41 120.2(2)
F1 C98 F3 108.1(2)
F1 C98 F2 108.9(2)
F3 C98 F2 107.4(2)
F1 C98 S2 110.04(18)
F3 C98 S2 110.95(17)
F2 C98 S2 111.40(17)
O1 S2 O3 116.47(10)
O1 S2 O2 114.42(10)
O3 S2 O2 113.51(10)
O1 S2 C98 103.94(11)
O3 S2 C98 103.62(11)
O2 S2 C98 102.60(11)
F5 C99 F4 107.3(2)
F5 C99 F6 107.4(2)
F4 C99 F6 107.1(2)
F5 C99 S1 111.36(18)
F4 C99 S1 111.72(17)
F6 C99 S1 111.76(17)
O4 S1 O5 115.95(11)
O4 S1 O6 114.61(11)
O5 S1 O6 114.75(11)
O4 S1 C99 103.39(11)
O5 S1 C99 103.55(12)
O6 S1 C99 102.01(12)
O83 C82 C81 108.8(3)
C82 O83 C84 113.8(3)
O83 C84 C85 113.6(3)
Cl2 C79 Cl3 108.0(12)
Cl2 C79 Cl1 108.8(13)
Cl3 C79 Cl1 109.4(13)

loop_
_geom_bond_atom_site_label_1
_geom_bond_atom_site_label_2
_geom_bond_distance
Pd1 C11 1.988(2)
Pd1 C21 2.013(2)
Pd1 C1 2.026(2)
Pd1 C31 2.057(2)
N1 C1 1.343(3)
N1 C41 1.412(3)
N2 C1 1.313(3)
N2 C2 1.453(3)
N3 C11 1.300(3)
N3 C12 1.446(3)
N4 C21 1.150(3)
N4 C22 1.409(3)
N5 C31 1.120(3)
N5 C32 1.417(3)
C2 C7 1.392(3)
C2 C3 1.395(3)
C3 C4 1.396(3)
C3 C9 1.502(4)
C4 C5 1.376(4)
C5 C6 1.380(4)
C6 C7 1.397(3)
C7 C8 1.504(3)
C11 C42 1.462(3)
C12 C17 1.389(3)
C12 C13 1.405(3)
C13 C14 1.388(3)
C13 C19 1.503(3)
C14 C15 1.384(3)
C15 C16 1.387(3)
C16 C17 1.390(3)
C17 C18 1.508(3)
C22 C27 1.395(3)
C22 C23 1.404(3)
C23 C24 1.386(3)
C23 C29 1.503(4)
C24 C25 1.378(4)
C25 C26 1.383(4)
C26 C27 1.400(3)
C27 C28 1.498(4)
C32 C33 1.392(3)
C32 C37 1.401(3)
C33 C34 1.394(4)
C33 C39 1.496(4)
C34 C35 1.387(4)
C35 C36 1.375(4)
C36 C37 1.386(3)
C37 C38 1.498(4)
C41 C46 1.395(3)
C41 C42 1.402(3)
C42 C43 1.406(3)
C43 C44 1.380(3)
C44 C45 1.389(3)
C45 C46 1.385(3)
C98 F1 1.324(3)
C98 F3 1.330(3)
C98 F2 1.335(3)
C98 S2 1.822(2)
S2 O1 1.4365(17)
S2 O3 1.4421(17)
S2 O2 1.4565(16)
C99 F5 1.334(3)
C99 F4 1.335(3)
C99 F6 1.342(3)
C99 S1 1.828(3)
S1 O4 1.4320(18)
S1 O5 1.4387(19)
S1 O6 1.4502(18)
C81 C82 1.509(5)
C82 O83 1.403(5)
O83 C84 1.425(5)
C85 C84 1.525(5)
C79 Cl2 1.769(17)
C79 Cl3 1.773(17)
C79 Cl1 1.782(17)

loop_
_geom_hbond_atom_site_label_D
_geom_hbond_atom_site_label_H
_geom_hbond_atom_site_label_A
_geom_hbond_distance_DH
_geom_hbond_distance_HA
_geom_hbond_distance_DA
_geom_hbond_angle_DHA
_geom_hbond_site_symmetry_A
N1 H01 O3 0.831(19) 2.21(2) 2.984(2) 155(2) .
N2 H02 O6 0.841(19) 1.94(2) 2.757(3) 165(2) .
N3 H03 O2 0.838(19) 1.94(2) 2.765(2) 168(2) 2_765
C19 H19C O2 0.98 2.95 3.797(3) 144.7 2_765
C46 H46 O2 0.95 2.54 3.420(3) 154.9 .
C46 H46 O3 0.95 2.41 3.217(3) 143.1 .
